data_7208481
loop_
_publ_author_name
'Foy, Justin T.'
'Wilkes, Elise B.'
'Aprahamian, Ivan'

_publ_section_title
;
 Self-assembly of benzyl cyclopentadienyl lithium
;
_journal_issue 19
_journal_name_full CrystEngComm
_journal_page_first 6126
_journal_paper_doi 10.1039/c2ce25447f
_journal_volume 14
_journal_year 2012
_chemical_absolute_configuration unk
_chemical_formula_moiety 'C12 H11 Li'
_chemical_formula_sum 'C12 H11 Li'
_chemical_formula_weight 162.15
_chemical_properties_physical 'air-sensitive, moisture-sensitive, hygroscopic'
_space_group_IT_number 19
_symmetry_cell_setting orthorhombic
_symmetry_Int_Tables_number 19
_symmetry_space_group_name_Hall 'P 2ac 2ab'
_symmetry_space_group_name_H-M 'P 21 21 21'
_atom_sites_solution_hydrogens geom
_atom_sites_solution_primary direct
_atom_sites_solution_secondary difmap
_audit_creation_method SHELXL-97
_cell_angle_alpha 90.00
_cell_angle_beta 90.00
_cell_angle_gamma 90.00
_cell_formula_units_Z 4
_cell_length_a 6.5797(2)
_cell_length_b 7.7589(2)
_cell_length_c 18.7911(4)
_cell_measurement_reflns_used 3624
_cell_measurement_temperature 173(2)
_cell_measurement_theta_max 25.02
_cell_measurement_theta_min 2.84
_cell_volume 959.31(4)
_computing_cell_refinement 'APEX2 (BRUKER, V2010.11-3, 2010)'
_computing_data_collection 'COSMO (BRUKER, V1.61, 2009)'
_computing_data_reduction 'SAINT (BRUKER, V7.68A, 2010)'
_computing_molecular_graphics 'SHELXTL (Sheldrick, Acta Cryst. A64 2008, 112-122)'
_computing_publication_material 'SHELXTL (Sheldrick, Acta Cryst. A64 2008, 112-122)'
_computing_structure_refinement 'SHELXL (Sheldrick, Acta Cryst. A64 2008, 112-122)'
_computing_structure_solution 'SHELXS (Sheldrick, Acta Cryst. A64 2008, 112-122)'
_diffrn_ambient_temperature 173(2)
_diffrn_detector_area_resol_mean 836.6
_diffrn_measured_fraction_theta_full 1.000
_diffrn_measured_fraction_theta_max 1.000
_diffrn_measurement_device_type 'Bruker APEX-II CCD'
_diffrn_measurement_method '\w,and/f 0.5 deg'
_diffrn_radiation_monochromator graphite
_diffrn_radiation_probe x-ray
_diffrn_radiation_type MoK\a
_diffrn_radiation_wavelength 0.71073
_diffrn_reflns_av_R_equivalents 0.0479
_diffrn_reflns_av_sigmaI/netI 0.0353
_diffrn_reflns_limit_h_max 7
_diffrn_reflns_limit_h_min -5
_diffrn_reflns_limit_k_max 9
_diffrn_reflns_limit_k_min -9
_diffrn_reflns_limit_l_max 22
_diffrn_reflns_limit_l_min -22
_diffrn_reflns_number 8882
_diffrn_reflns_theta_full 25.37
_diffrn_reflns_theta_max 25.37
_diffrn_reflns_theta_min 2.17
_diffrn_source 'fine-focus sealed tube'
_exptl_absorpt_coefficient_mu 0.061
_exptl_absorpt_correction_T_max 0.9947
_exptl_absorpt_correction_T_min 0.9680
_exptl_absorpt_correction_type multi-scan
_exptl_absorpt_process_details SADABS
_exptl_crystal_colour colourless
_exptl_crystal_density_diffrn 1.123
_exptl_crystal_density_method 'not measured'
_exptl_crystal_description needle
_exptl_crystal_F_000 344
_exptl_crystal_size_max 0.53
_exptl_crystal_size_mid 0.12
_exptl_crystal_size_min 0.09
_refine_diff_density_max 0.123
_refine_diff_density_min -0.142
_refine_diff_density_rms 0.029
_refine_ls_abs_structure_details 'Flack H D (1983), Acta Cryst. A39, 876-881'
_refine_ls_abs_structure_Flack 0(6)
_refine_ls_extinction_method none
_refine_ls_goodness_of_fit_ref 1.090
_refine_ls_hydrogen_treatment constr
_refine_ls_matrix_type full
_refine_ls_number_parameters 118
_refine_ls_number_reflns 1760
_refine_ls_number_restraints 0
_refine_ls_restrained_S_all 1.090
_refine_ls_R_factor_all 0.0495
_refine_ls_R_factor_gt 0.0355
_refine_ls_shift/su_max 0.000
_refine_ls_shift/su_mean 0.000
_refine_ls_structure_factor_coef Fsqd
_refine_ls_weighting_details 'calc w=1/[\s^2^(Fo^2^)+(0.0283P)^2^+0.0921P] where P=(Fo^2^+2Fc^2^)/3'
_refine_ls_weighting_scheme calc
_refine_ls_wR_factor_gt 0.0705
_refine_ls_wR_factor_ref 0.0765
_reflns_number_gt 1462
_reflns_number_total 1760
_reflns_threshold_expression >2sigma(I)
_cod_data_source_file c2ce25447f.txt
_cod_data_source_block ia5611
_cod_depositor_comments
;
The following automatic conversions were performed:

'_exptl_absorpt_correction_type' value 'Multi-scan' changed to
'multi-scan' according to
/home/saulius/struct/CIF-dictionaries/cif_core.dic dictionary named
'cif_core.dic' version 2.4.1 from 2010-06-29.

Automatic conversion script
Id: cif_fix_values 1891 2012-01-12 08:04:46Z andrius 
;
_cod_database_code 7208481
_contact_crystallographer_name 'Richard Staples'
_contact_crystallographer_email staples@chemistry.msu.com

loop_
_symmetry_equiv_pos_as_xyz
'x, y, z'
'x+1/2, -y+1/2, -z'
'-x, y+1/2, -z+1/2'
'-x+1/2, -y, z+1/2'

loop_
_atom_site_label
_atom_site_type_symbol
_atom_site_fract_x
_atom_site_fract_y
_atom_site_fract_z
_atom_site_U_iso_or_equiv
_atom_site_adp_type
_atom_site_occupancy
_atom_site_symmetry_multiplicity
_atom_site_calc_flag
_atom_site_refinement_flags
Li1 Li 0.9864(5) 0.4165(3) 0.24248(15) 0.0358(7) Uani 1 1 d .
C1 C 0.8786(2) 0.15159(19) 0.19925(8) 0.0235(4) Uani 1 1 d .
C2 C 1.0916(2) 0.1591(2) 0.19330(9) 0.0277(4) Uani 1 1 d .
H2 H 1.1667 0.1544 0.1502 0.033 Uiso 1 1 calc R
C3 C 1.1747(3) 0.17470(19) 0.26211(9) 0.0310(4) Uani 1 1 d .
H3 H 1.3151 0.1821 0.2734 0.037 Uiso 1 1 calc R
C4 C 1.0139(3) 0.17742(18) 0.31101(8) 0.0315(4) Uani 1 1 d .
H4 H 1.0259 0.1868 0.3612 0.038 Uiso 1 1 calc R
C5 C 0.8310(3) 0.16375(19) 0.27225(8) 0.0279(4) Uani 1 1 d .
H5 H 0.6981 0.1629 0.2920 0.034 Uiso 1 1 calc R
C6 C 0.7294(3) 0.1323(2) 0.13878(8) 0.0328(4) Uani 1 1 d .
H6A H 0.5964 0.0962 0.1584 0.039 Uiso 1 1 calc R
H6B H 0.7775 0.0396 0.1067 0.039 Uiso 1 1 calc R
C7 C 0.7001(2) 0.2954(2) 0.09571(8) 0.0263(4) Uani 1 1 d .
C8 C 0.8327(3) 0.3367(2) 0.04085(8) 0.0327(4) Uani 1 1 d .
H8 H 0.9424 0.2613 0.0302 0.039 Uiso 1 1 calc R
C9 C 0.8077(3) 0.4853(2) 0.00151(9) 0.0378(4) Uani 1 1 d .
H9 H 0.9000 0.5112 -0.0359 0.045 Uiso 1 1 calc R
C10 C 0.6496(3) 0.5963(2) 0.01613(9) 0.0384(5) Uani 1 1 d .
H10 H 0.6321 0.6985 -0.0111 0.046 Uiso 1 1 calc R
C11 C 0.5170(3) 0.5575(2) 0.07066(9) 0.0378(4) Uani 1 1 d .
H11 H 0.4079 0.6336 0.0812 0.045 Uiso 1 1 calc R
C12 C 0.5420(2) 0.4084(2) 0.11013(8) 0.0309(4) Uani 1 1 d .
H12 H 0.4497 0.3831 0.1476 0.037 Uiso 1 1 calc R

loop_
_atom_site_aniso_label
_atom_site_aniso_U_11
_atom_site_aniso_U_22
_atom_site_aniso_U_33
_atom_site_aniso_U_23
_atom_site_aniso_U_13
_atom_site_aniso_U_12
Li1 0.0407(17) 0.0205(13) 0.0462(16) -0.0002(12) -0.0047(15) -0.0020(15)
C1 0.0266(9) 0.0150(7) 0.0290(8) 0.0025(7) -0.0023(7) -0.0016(7)
C2 0.0306(9) 0.0210(8) 0.0316(9) -0.0006(8) 0.0027(7) 0.0000(7)
C3 0.0278(10) 0.0218(9) 0.0434(10) 0.0018(8) -0.0073(8) 0.0000(8)
C4 0.0449(10) 0.0220(8) 0.0278(8) 0.0004(7) -0.0056(9) -0.0002(9)
C5 0.0295(9) 0.0206(8) 0.0338(9) 0.0029(7) 0.0033(8) 0.0017(9)
C6 0.0365(10) 0.0263(9) 0.0355(9) -0.0008(7) -0.0083(8) -0.0046(8)
C7 0.0292(9) 0.0261(8) 0.0234(8) -0.0034(6) -0.0072(7) -0.0024(8)
C8 0.0305(9) 0.0374(10) 0.0301(9) -0.0050(8) 0.0023(8) 0.0040(9)
C9 0.0417(11) 0.0435(10) 0.0282(9) 0.0037(8) 0.0058(9) -0.0035(10)
C10 0.0506(13) 0.0329(9) 0.0317(9) 0.0060(8) -0.0019(9) 0.0027(10)
C11 0.0419(11) 0.0356(10) 0.0358(9) 0.0008(7) -0.0014(9) 0.0118(10)
C12 0.0289(10) 0.0357(9) 0.0281(8) 0.0009(7) 0.0020(7) 0.0005(8)

loop_
_atom_type_symbol
_atom_type_description
_atom_type_scat_dispersion_real
_atom_type_scat_dispersion_imag
_atom_type_scat_source
C C 0.0033 0.0016 'International Tables Vol C Tables 4.2.6.8 and 6.1.1.4'
H H 0.0000 0.0000 'International Tables Vol C Tables 4.2.6.8 and 6.1.1.4'
Li Li -0.0003 0.0001 'International Tables Vol C Tables 4.2.6.8 and 6.1.1.4'

loop_
_geom_angle_atom_site_label_1
_geom_angle_atom_site_label_2
_geom_angle_atom_site_label_3
_geom_angle
_geom_angle_site_symmetry_1
_geom_angle_site_symmetry_3
C4 Li1 C4 170.49(15) 3_755 .
C4 Li1 C3 36.05(7) 3_755 3_755
C4 Li1 C3 141.46(16) . 3_755
C4 Li1 C3 144.09(18) 3_755 .
C4 Li1 C3 35.93(7) . .
C3 Li1 C3 170.97(15) 3_755 .
C4 Li1 C5 36.18(7) 3_755 3_755
C4 Li1 C5 135.71(16) . 3_755
C3 Li1 C5 59.89(8) 3_755 3_755
C3 Li1 C5 115.21(16) . 3_755
C4 Li1 C5 151.49(17) 3_755 .
C4 Li1 C5 36.14(7) . .
C3 Li1 C5 124.01(17) 3_755 .
C3 Li1 C5 59.74(8) . .
C5 Li1 C5 171.52(15) 3_755 .
C4 Li1 C2 59.92(8) 3_755 3_755
C4 Li1 C2 113.00(13) . 3_755
C3 Li1 C2 35.97(7) 3_755 3_755
C3 Li1 C2 135.41(14) . 3_755
C5 Li1 C2 59.43(8) 3_755 3_755
C5 Li1 C2 118.44(15) . 3_755
C4 Li1 C1 60.18(9) 3_755 3_755
C4 Li1 C1 110.31(13) . 3_755
C3 Li1 C1 59.94(9) 3_755 3_755
C3 Li1 C1 111.42(14) . 3_755
C5 Li1 C1 35.81(7) 3_755 3_755
C5 Li1 C1 137.43(14) . 3_755
C2 Li1 C1 35.62(6) 3_755 3_755
C4 Li1 C2 126.69(14) 3_755 .
C4 Li1 C2 59.66(9) . .
C3 Li1 C2 152.83(15) 3_755 .
C3 Li1 C2 35.79(7) . .
C5 Li1 C2 121.44(16) 3_755 .
C5 Li1 C2 59.24(9) . .
C2 Li1 C2 171.19(15) 3_755 .
C1 Li1 C2 139.43(17) 3_755 .
C4 Li1 C1 129.59(14) 3_755 .
C4 Li1 C1 59.89(8) . .
C3 Li1 C1 128.77(16) 3_755 .
C3 Li1 C1 59.58(9) . .
C5 Li1 C1 149.71(15) 3_755 .
C5 Li1 C1 35.67(7) . .
C2 Li1 C1 147.39(18) 3_755 .
C1 Li1 C1 169.93(15) 3_755 .
C2 Li1 C1 35.40(6) . .
C2 C1 C5 107.20(14) . .
C2 C1 C6 126.30(15) . .
C5 C1 C6 126.50(14) . .
C2 C1 Li1 71.74(13) . 3_745
C5 C1 Li1 71.13(12) . 3_745
C6 C1 Li1 121.98(12) . 3_745
C2 C1 Li1 71.76(13) . .
C5 C1 Li1 70.62(12) . .
C6 C1 Li1 123.38(12) . .
Li1 C1 Li1 114.63(6) 3_745 .
C1 C2 C3 108.48(15) . .
C1 C2 Li1 72.63(14) . 3_745
C3 C2 Li1 71.01(12) . 3_745
C1 C2 Li1 72.84(13) . .
C3 C2 Li1 70.99(12) . .
Li1 C2 Li1 115.62(7) 3_745 .
C1 C2 H2 125.8 . .
C3 C2 H2 125.8 . .
Li1 C2 H2 122.3 3_745 .
Li1 C2 H2 122.1 . .
C4 C3 C2 108.07(15) . .
C4 C3 Li1 71.67(12) . 3_745
C2 C3 Li1 73.02(12) . 3_745
C4 C3 Li1 71.53(12) . .
C2 C3 Li1 73.22(12) . .
Li1 C3 Li1 117.85(7) 3_745 .
C4 C3 H3 126.0 . .
C2 C3 H3 126.0 . .
Li1 C3 H3 121.1 3_745 .
Li1 C3 H3 121.0 . .
C3 C4 C5 107.71(12) . .
C3 C4 Li1 72.27(12) . 3_745
C5 C4 Li1 72.68(12) . 3_745
C3 C4 Li1 72.54(12) . .
C5 C4 Li1 72.54(12) . .
Li1 C4 Li1 118.72(6) 3_745 .
C3 C4 H4 126.1 . .
C5 C4 H4 126.1 . .
Li1 C4 H4 120.7 3_745 .
Li1 C4 H4 120.6 . .
C1 C5 C4 108.54(14) . .
C1 C5 Li1 73.06(12) . 3_745
C4 C5 Li1 71.13(12) . 3_745
C1 C5 Li1 73.71(12) . .
C4 C5 Li1 71.32(12) . .
Li1 C5 Li1 117.22(7) 3_745 .
C1 C5 H5 125.7 . .
C4 C5 H5 125.7 . .
Li1 C5 H5 121.8 3_745 .
Li1 C5 H5 121.0 . .
C1 C6 C7 113.71(12) . .
C1 C6 H6A 108.8 . .
C7 C6 H6A 108.8 . .
C1 C6 H6B 108.8 . .
C7 C6 H6B 108.8 . .
H6A C6 H6B 107.7 . .
C12 C7 C8 118.09(15) . .
C12 C7 C6 121.27(14) . .
C8 C7 C6 120.64(15) . .
C9 C8 C7 121.07(16) . .
C9 C8 H8 119.5 . .
C7 C8 H8 119.5 . .
C10 C9 C8 120.36(16) . .
C10 C9 H9 119.8 . .
C8 C9 H9 119.8 . .
C9 C10 C11 119.29(16) . .
C9 C10 H10 120.4 . .
C11 C10 H10 120.4 . .
C10 C11 C12 120.36(17) . .
C10 C11 H11 119.8 . .
C12 C11 H11 119.8 . .
C11 C12 C7 120.83(15) . .
C11 C12 H12 119.6 . .
C7 C12 H12 119.6 . .

loop_
_geom_bond_atom_site_label_1
_geom_bond_atom_site_label_2
_geom_bond_distance
_geom_bond_site_symmetry_2
Li1 C4 2.261(3) 3_755
Li1 C4 2.265(3) .
Li1 C3 2.268(3) 3_755
Li1 C3 2.278(3) .
Li1 C5 2.281(3) 3_755
Li1 C5 2.281(3) .
Li1 C2 2.294(3) 3_755
Li1 C1 2.306(3) 3_755
Li1 C2 2.307(3) .
Li1 C1 2.321(3) .
C1 C2 1.407(2) .
C1 C5 1.410(2) .
C1 C6 1.509(2) .
C1 Li1 2.306(3) 3_745
C2 C3 1.409(2) .
C2 Li1 2.294(3) 3_745
C2 H2 0.9500 .
C3 C4 1.401(2) .
C3 Li1 2.268(3) 3_745
C3 H3 0.9500 .
C4 C5 1.410(2) .
C4 Li1 2.260(3) 3_745
C4 H4 0.9500 .
C5 Li1 2.281(3) 3_745
C5 H5 0.9500 .
C6 C7 1.515(2) .
C6 H6A 0.9900 .
C6 H6B 0.9900 .
C7 C12 1.387(2) .
C7 C8 1.388(2) .
C8 C9 1.379(2) .
C8 H8 0.9500 .
C9 C10 1.379(3) .
C9 H9 0.9500 .
C10 C11 1.379(2) .
C10 H10 0.9500 .
C11 C12 1.384(2) .
C11 H11 0.9500 .
C12 H12 0.9500 .

loop_
_geom_torsion_atom_site_label_1
_geom_torsion_atom_site_label_2
_geom_torsion_atom_site_label_3
_geom_torsion_atom_site_label_4
_geom_torsion
_geom_torsion_site_symmetry_1
_geom_torsion_site_symmetry_4
C4 Li1 C1 C2 100.1(2) 3_755 .
C4 Li1 C1 C2 -78.94(12) . .
C3 Li1 C1 C2 147.1(2) 3_755 .
C3 Li1 C1 C2 -37.09(10) . .
C5 Li1 C1 C2 51.4(3) 3_755 .
C5 Li1 C1 C2 -116.49(15) . .
C2 Li1 C1 C2 -165.0(3) 3_755 .
C1 Li1 C1 C2 -64.9(10) 3_755 .
C4 Li1 C1 C5 -143.4(2) 3_755 .
C4 Li1 C1 C5 37.55(10) . .
C3 Li1 C1 C5 -96.40(19) 3_755 .
C3 Li1 C1 C5 79.40(11) . .
C5 Li1 C1 C5 167.9(3) 3_755 .
C2 Li1 C1 C5 -48.5(3) 3_755 .
C1 Li1 C1 C5 51.6(10) 3_755 .
C2 Li1 C1 C5 116.49(15) . .
C4 Li1 C1 C6 -21.9(3) 3_755 .
C4 Li1 C1 C6 159.10(15) . .
C3 Li1 C1 C6 25.2(3) 3_755 .
C3 Li1 C1 C6 -159.05(15) . .
C5 Li1 C1 C6 -70.5(4) 3_755 .
C5 Li1 C1 C6 121.55(17) . .
C2 Li1 C1 C6 73.0(3) 3_755 .
C1 Li1 C1 C6 173.1(9) 3_755 .
C2 Li1 C1 C6 -121.96(18) . .
C4 Li1 C1 Li1 159.1(2) 3_755 3_745
C4 Li1 C1 Li1 -19.87(7) . 3_745
C3 Li1 C1 Li1 -153.8(2) 3_755 3_745
C3 Li1 C1 Li1 21.98(6) . 3_745
C5 Li1 C1 Li1 110.5(3) 3_755 3_745
C5 Li1 C1 Li1 -57.42(10) . 3_745
C2 Li1 C1 Li1 -105.9(3) 3_755 3_745
C1 Li1 C1 Li1 -5.8(9) 3_755 3_745
C2 Li1 C1 Li1 59.07(10) . 3_745
C5 C1 C2 C3 0.3(2) . .
C6 C1 C2 C3 -179.08(13) . .
Li1 C1 C2 C3 -62.36(14) 3_745 .
Li1 C1 C2 C3 62.45(14) . .
C5 C1 C2 Li1 62.70(14) . 3_745
C6 C1 C2 Li1 -116.72(17) . 3_745
Li1 C1 C2 Li1 124.81(5) . 3_745
C5 C1 C2 Li1 -62.11(14) . .
C6 C1 C2 Li1 118.47(17) . .
Li1 C1 C2 Li1 -124.81(5) 3_745 .
C4 Li1 C2 C1 -108.9(2) 3_755 .
C4 Li1 C2 C1 79.63(12) . .
C3 Li1 C2 C1 -68.0(4) 3_755 .
C3 Li1 C2 C1 117.20(15) . .
C5 Li1 C2 C1 -152.47(17) 3_755 .
C5 Li1 C2 C1 37.40(10) . .
C2 Li1 C2 C1 114.6(11) 3_755 .
C1 Li1 C2 C1 165.9(2) 3_755 .
C4 Li1 C2 C3 133.9(2) 3_755 .
C4 Li1 C2 C3 -37.58(10) . .
C3 Li1 C2 C3 174.8(4) 3_755 .
C5 Li1 C2 C3 90.33(18) 3_755 .
C5 Li1 C2 C3 -79.80(11) . .
C2 Li1 C2 C3 -2.7(11) 3_755 .
C1 Li1 C2 C3 48.7(2) 3_755 .
C1 Li1 C2 C3 -117.20(15) . .
C4 Li1 C2 Li1 -169.2(2) 3_755 3_745
C4 Li1 C2 Li1 19.27(7) . 3_745
C3 Li1 C2 Li1 -128.4(4) 3_755 3_745
C3 Li1 C2 Li1 56.85(10) . 3_745
C5 Li1 C2 Li1 147.17(19) 3_755 3_745
C5 Li1 C2 Li1 -22.96(7) . 3_745
C2 Li1 C2 Li1 54.2(11) 3_755 3_745
C1 Li1 C2 Li1 105.5(2) 3_755 3_745
C1 Li1 C2 Li1 -60.36(11) . 3_745
C1 C2 C3 C4 -0.1(2) . .
Li1 C2 C3 C4 -63.55(14) 3_745 .
Li1 C2 C3 C4 63.49(14) . .
C1 C2 C3 Li1 63.40(16) . 3_745
Li1 C2 C3 Li1 127.03(6) . 3_745
C1 C2 C3 Li1 -63.64(15) . .
Li1 C2 C3 Li1 -127.03(6) 3_745 .
C4 Li1 C3 C4 163.8(3) 3_755 .
C3 Li1 C3 C4 79.1(10) 3_755 .
C5 Li1 C3 C4 134.32(15) 3_755 .
C5 Li1 C3 C4 -37.98(9) . .
C2 Li1 C3 C4 63.2(2) 3_755 .
C1 Li1 C3 C4 95.41(15) 3_755 .
C2 Li1 C3 C4 -116.25(14) . .
C1 Li1 C3 C4 -79.56(11) . .
C4 Li1 C3 C2 -80.0(3) 3_755 .
C4 Li1 C3 C2 116.25(14) . .
C3 Li1 C3 C2 -164.7(11) 3_755 .
C5 Li1 C3 C2 -109.44(16) 3_755 .
C5 Li1 C3 C2 78.27(11) . .
C2 Li1 C3 C2 179.4(2) 3_755 .
C1 Li1 C3 C2 -148.34(16) 3_755 .
C1 Li1 C3 C2 36.69(10) . .
C4 Li1 C3 Li1 -139.7(3) 3_755 3_745
C4 Li1 C3 Li1 56.54(10) . 3_745
C3 Li1 C3 Li1 135.6(11) 3_755 3_745
C5 Li1 C3 Li1 -169.15(16) 3_755 3_745
C5 Li1 C3 Li1 18.55(6) . 3_745
C2 Li1 C3 Li1 119.7(2) 3_755 3_745
C1 Li1 C3 Li1 151.95(17) 3_755 3_745
C2 Li1 C3 Li1 -59.71(10) . 3_745
C1 Li1 C3 Li1 -23.02(6) . 3_745
C2 C3 C4 C5 -0.10(16) . .
Li1 C3 C4 C5 -64.52(13) 3_745 .
Li1 C3 C4 C5 64.49(13) . .
C2 C3 C4 Li1 64.42(14) . 3_745
Li1 C3 C4 Li1 129.01(6) . 3_745
C2 C3 C4 Li1 -64.59(14) . .
Li1 C3 C4 Li1 -129.01(6) 3_745 .
C4 Li1 C4 C3 -96.7(11) 3_755 .
C3 Li1 C4 C3 -165.7(3) 3_755 .
C5 Li1 C4 C3 -68.0(2) 3_755 .
C5 Li1 C4 C3 115.68(12) . .
C2 Li1 C4 C3 -137.11(18) 3_755 .
C1 Li1 C4 C3 -98.79(16) 3_755 .
C2 Li1 C4 C3 37.42(9) . .
C1 Li1 C4 C3 78.62(11) . .
C4 Li1 C4 C5 147.6(11) 3_755 .
C3 Li1 C4 C5 78.6(3) 3_755 .
C3 Li1 C4 C5 -115.68(12) . .
C5 Li1 C4 C5 176.3(2) 3_755 .
C2 Li1 C4 C5 107.21(17) 3_755 .
C1 Li1 C4 C5 145.54(16) 3_755 .
C2 Li1 C4 C5 -78.26(11) . .
C1 Li1 C4 C5 -37.05(9) . .
C4 Li1 C4 Li1 -154.3(11) 3_755 3_745
C3 Li1 C4 Li1 136.8(3) 3_755 3_745
C3 Li1 C4 Li1 -57.56(10) . 3_745
C5 Li1 C4 Li1 -125.5(2) 3_755 3_745
C5 Li1 C4 Li1 58.12(10) . 3_745
C2 Li1 C4 Li1 165.3(2) 3_755 3_745
C1 Li1 C4 Li1 -156.35(19) 3_755 3_745
C2 Li1 C4 Li1 -20.14(7) . 3_745
C1 Li1 C4 Li1 21.06(7) . 3_745
C2 C1 C5 C4 -0.41(19) . .
C6 C1 C5 C4 179.01(14) . .
Li1 C1 C5 C4 62.70(14) 3_745 .
Li1 C1 C5 C4 -63.26(14) . .
C2 C1 C5 Li1 -63.10(15) . 3_745
C6 C1 C5 Li1 116.32(18) . 3_745
Li1 C1 C5 Li1 -125.95(5) . 3_745
C2 C1 C5 Li1 62.85(15) . .
C6 C1 C5 Li1 -117.73(18) . .
Li1 C1 C5 Li1 125.95(5) 3_745 .
C3 C4 C5 C1 0.32(16) . .
Li1 C4 C5 C1 -63.94(14) 3_745 .
Li1 C4 C5 C1 64.80(14) . .
C3 C4 C5 Li1 64.25(13) . 3_745
Li1 C4 C5 Li1 128.74(5) . 3_745
C3 C4 C5 Li1 -64.49(13) . .
Li1 C4 C5 Li1 -128.74(5) 3_745 .
C4 Li1 C5 C1 74.0(3) 3_755 .
C4 Li1 C5 C1 -116.65(14) . .
C3 Li1 C5 C1 110.82(17) 3_755 .
C3 Li1 C5 C1 -78.89(11) . .
C5 Li1 C5 C1 -134.2(11) 3_755 .
C2 Li1 C5 C1 152.67(18) 3_755 .
C1 Li1 C5 C1 -168.3(2) 3_755 .
C2 Li1 C5 C1 -37.11(9) . .
C4 Li1 C5 C4 -169.3(3) 3_755 .
C3 Li1 C5 C4 -132.53(17) 3_755 .
C3 Li1 C5 C4 37.76(9) . .
C5 Li1 C5 C4 -17.6(11) 3_755 .
C2 Li1 C5 C4 -90.68(16) 3_755 .
C1 Li1 C5 C4 -51.7(2) 3_755 .
C2 Li1 C5 C4 79.54(11) . .
C1 Li1 C5 C4 116.65(14) . .
C4 Li1 C5 Li1 134.6(3) 3_755 3_745
C4 Li1 C5 Li1 -56.10(10) . 3_745
C3 Li1 C5 Li1 171.37(18) 3_755 3_745
C3 Li1 C5 Li1 -18.34(6) . 3_745
C5 Li1 C5 Li1 -73.7(11) 3_755 3_745
C2 Li1 C5 Li1 -146.78(19) 3_755 3_745
C1 Li1 C5 Li1 -107.8(3) 3_755 3_745
C2 Li1 C5 Li1 23.44(6) . 3_745
C1 Li1 C5 Li1 60.55(10) . 3_745
C2 C1 C6 C7 -75.2(2) . .
C5 C1 C6 C7 105.47(18) . .
Li1 C1 C6 C7 -165.24(15) 3_745 .
Li1 C1 C6 C7 15.9(2) . .
C1 C6 C7 C12 -95.08(18) . .
C1 C6 C7 C8 84.38(18) . .
C12 C7 C8 C9 -0.3(2) . .
C6 C7 C8 C9 -179.75(14) . .
C7 C8 C9 C10 0.0(3) . .
C8 C9 C10 C11 0.2(3) . .
C9 C10 C11 C12 -0.2(3) . .
C10 C11 C12 C7 0.0(3) . .
C8 C7 C12 C11 0.3(2) . .
C6 C7 C12 C11 179.73(15) . .
